data_4345200
loop_
_publ_author_name
'Yu, Meng'
'Ward, Meghan B.'
'Franke, Alicja'
'Ambrose, Stephen L.'
'Whaley, Zachary L.'
'Bradford, Thomas Miller'
'Gorden, John D.'
'Beyers, Ronald J.'
'Cattley, Russell C.'
'Ivanovi\'c-Burmazovi\'c, Ivana'
'Schwartz, Dean D.'
'Goldsmith, Christian R.'

_publ_section_title
;
 Adding a Second Quinol to a Redox-Responsive MRI Contrast Agent Improves
 Its Relaxivity Response to H2O2.
;
_journal_issue 5
_journal_name_full 'Inorganic chemistry'
_journal_page_first 2812
_journal_page_last 2826
_journal_paper_doi 10.1021/acs.inorgchem.6b02964
_journal_volume 56
_journal_year 2017
_chemical_absolute_configuration syn
_chemical_formula_moiety 'C21 H24 N4 O2, C2 H F3 O2'
_chemical_formula_sum 'C23 H25 F3 N4 O4'
_chemical_formula_weight 478.47
_chemical_name_common
;

N-(2,5-Dihydroxybenzyl)-N,N?-bis(2-pyridinylmethyl)-1,2-

ethanediamine trifluoroacetate

;
_chemical_name_systematic
;

 ? 

;
_space_group_crystal_system orthorhombic
_space_group_IT_number 33
_space_group_name_Hall 'P 2c -2n'
_space_group_name_H-M_alt 'P n a 21'
_symmetry_space_group_name_Hall 'P 2c -2n'
_symmetry_space_group_name_H-M 'P n a 21'
_atom_sites_solution_hydrogens geom
_atom_sites_solution_primary direct
_atom_sites_solution_secondary difmap
_audit_creation_date 2011-06-26
_audit_creation_method
;

  Olex2 1.1

  (compiled 2011.02.15 svn.r1672, GUI svn.r3494)

;
_cell_angle_alpha 90.00
_cell_angle_beta 90.00
_cell_angle_gamma 90.00
_cell_formula_units_Z 4
_cell_length_a 14.7986(9)
_cell_length_b 13.1965(8)
_cell_length_c 11.7993(7)
_cell_measurement_reflns_used 22805
_cell_measurement_temperature 180.(2)
_cell_measurement_theta_max 26.805
_cell_measurement_theta_min 2.316
_cell_volume 2304.3(2)
_computing_cell_refinement 'SAINT v6.02A (Bruker, 2001)'
_computing_data_reduction 'SAINT v6.02A (Bruker, 2001)'
_computing_molecular_graphics
;

O. V. Dolomanov, L. J. Bourhis, R. J. Gildea, J. A. K. Howard and H. Puschmann,

OLEX2: a complete structure solution, refinement and analysis program.

J. Appl. Cryst. (2009). 42, 339-341.

;
_computing_publication_material
;

O. V. Dolomanov, L. J. Bourhis, R. J. Gildea, J. A. K. Howard and H. Puschmann,

OLEX2: a complete structure solution, refinement and analysis program.

J. Appl. Cryst. (2009). 42, 339-341.

;
_computing_structure_refinement 'SHELXL-97 (Sheldrick, 1997)'
_computing_structure_solution 'SHELXS-97 (Sheldrick, 1990)'
_diffrn_ambient_temperature 180.(2)
_diffrn_measured_fraction_theta_full 0.997
_diffrn_measured_fraction_theta_max 0.997
_diffrn_measurement_device_type 'CCD area detector'
_diffrn_measurement_method 'phi and omega scans'
_diffrn_radiation_monochromator graphite
_diffrn_radiation_type MoK\a
_diffrn_radiation_wavelength 0.71073
_diffrn_reflns_av_R_equivalents 0.0568
_diffrn_reflns_av_unetI/netI 0.0608
_diffrn_reflns_limit_h_max 19
_diffrn_reflns_limit_h_min -19
_diffrn_reflns_limit_k_max 17
_diffrn_reflns_limit_k_min -17
_diffrn_reflns_limit_l_max 15
_diffrn_reflns_limit_l_min -15
_diffrn_reflns_number 22805
_diffrn_reflns_theta_full 28.32
_diffrn_reflns_theta_max 28.32
_diffrn_reflns_theta_min 2.07
_diffrn_source 'fine-focus sealed tube'
_diffrn_source_current 40.0
_diffrn_source_power 2.0
_diffrn_source_voltage 50.0
_exptl_absorpt_coefficient_mu 0.112
_exptl_absorpt_correction_T_max 1
_exptl_absorpt_correction_T_min 0.843706
_exptl_absorpt_correction_type psi-scan
_exptl_absorpt_process_details
;

 SADABS v.2.03 (Bruker,200?) was used for absorption correction.

 R(int) was 0.2624 before and 0.0370 after correction.

 The Ratio of minimum to maximum transmission is 0.843706.

 The \l/2 correction factor is 0.0015

;
_exptl_crystal_density_diffrn 1.379
_exptl_crystal_density_method 'not measured'
_exptl_crystal_description Fragment
_exptl_crystal_F_000 1000
_exptl_crystal_size_max 0.22
_exptl_crystal_size_mid 0.17
_exptl_crystal_size_min 0.17
_refine_diff_density_max 0.295
_refine_diff_density_min -0.285
_refine_diff_density_rms 0.042
_refine_ls_abs_structure_details 'Flack H D (1983), Acta Cryst. A39, 876-881'
_refine_ls_abs_structure_Flack -0.5(9)
_refine_ls_extinction_method none
_refine_ls_goodness_of_fit_ref 0.936
_refine_ls_hydrogen_treatment mixed
_refine_ls_matrix_type full
_refine_ls_number_parameters 320
_refine_ls_number_reflns 5714
_refine_ls_number_restraints 3
_refine_ls_restrained_S_all 0.938
_refine_ls_R_factor_all 0.0813
_refine_ls_R_factor_gt 0.0496
_refine_ls_shift/su_max 0.000
_refine_ls_shift/su_mean 0.000
_refine_ls_structure_factor_coef Fsqd
_refine_ls_weighting_details 'calc w=1/[\s^2^(Fo^2^)+(0.0682P)^2^+0.0000P] where P=(Fo^2^+2Fc^2^)/3'
_refine_ls_weighting_scheme calc
_refine_ls_wR_factor_gt 0.1148
_refine_ls_wR_factor_ref 0.1231
_reflns_number_gt 3716
_reflns_number_total 5714
_reflns_threshold_expression >2sigma(I)
_cod_data_source_file ic6b02964_si_002.cif
_cod_data_source_block pna2
_cod_depositor_comments 'Adding full bibliography for 4345200--4345202.cif.'
_cod_database_code 4345200

loop_
_space_group_symop_id
_space_group_symop_operation_xyz
1 'x, y, z'
2 '-x, -y, z+1/2'
3 'x+1/2, -y+1/2, z'
4 '-x+1/2, y+1/2, z+1/2'

loop_
_atom_site_label
_atom_site_type_symbol
_atom_site_fract_x
_atom_site_fract_y
_atom_site_fract_z
_atom_site_U_iso_or_equiv
_atom_site_adp_type
_atom_site_occupancy
_atom_site_symmetry_multiplicity
_atom_site_calc_flag
_atom_site_refinement_flags
_atom_site_disorder_assembly
_atom_site_disorder_group
O1 O 0.39804(10) 0.29696(12) 0.82534(16) 0.0430(4) Uani 1 1 d . . .
H1 H 0.3507 0.3041 0.8638 0.065 Uiso 1 1 calc R . .
O2 O 0.57568(14) 0.66145(13) 0.76035(19) 0.0612(6) Uani 1 1 d . . .
H2 H 0.5601 0.7055 0.8078 0.092 Uiso 1 1 calc R . .
N1 N 0.58195(12) 0.23157(13) 0.75776(16) 0.0328(4) Uani 1 1 d . . .
N2 N 0.46154(12) 0.08039(14) 0.82468(17) 0.0374(5) Uani 1 1 d . . .
H2A H 0.4838 0.1150 0.8819 0.045 Uiso 1 1 calc R . .
N3 N 0.75358(13) 0.19949(13) 0.96346(18) 0.0362(4) Uani 1 1 d . . .
N4 N 0.36866(13) 0.08785(15) 1.01965(18) 0.0409(5) Uani 1 1 d . . .
C1 C 0.54395(16) 0.30253(18) 0.6740(2) 0.0367(5) Uani 1 1 d . . .
H1A H 0.4937 0.2696 0.6327 0.044 Uiso 1 1 calc R . .
H1B H 0.5910 0.3215 0.6183 0.044 Uiso 1 1 calc R . .
C2 C 0.50981(15) 0.39615(17) 0.73348(19) 0.0342(5) Uani 1 1 d . . .
C3 C 0.43860(14) 0.38957(16) 0.8107(2) 0.0354(5) Uani 1 1 d . . .
C4 C 0.41284(15) 0.47600(17) 0.8693(2) 0.0392(5) Uani 1 1 d . . .
H4 H 0.3638 0.4722 0.9211 0.047 Uiso 1 1 calc R . .
C5 C 0.45644(15) 0.56720(18) 0.8542(2) 0.0402(6) Uani 1 1 d . . .
H5 H 0.4377 0.6253 0.8956 0.048 Uiso 1 1 calc R . .
C6 C 0.52746(17) 0.57388(18) 0.7789(2) 0.0413(6) Uani 1 1 d . . .
C7 C 0.55278(16) 0.48892(17) 0.7189(2) 0.0395(6) Uani 1 1 d . . .
H7 H 0.6010 0.4939 0.6661 0.047 Uiso 1 1 calc R . .
C8 C 0.66385(14) 0.26956(18) 0.8109(2) 0.0366(5) Uani 1 1 d . . .
H8A H 0.6630 0.3446 0.8102 0.044 Uiso 1 1 calc R . .
H8B H 0.7170 0.2468 0.7668 0.044 Uiso 1 1 calc R . .
C9 C 0.67260(14) 0.23306(15) 0.9309(2) 0.0321(5) Uani 1 1 d . . .
C10 C 0.76490(18) 0.17219(18) 1.0713(2) 0.0453(6) Uani 1 1 d . . .
H10 H 0.8224 0.1478 1.0946 0.054 Uiso 1 1 calc R . .
C11 C 0.6973(2) 0.17783(19) 1.1496(2) 0.0509(7) Uani 1 1 d . . .
H11 H 0.7084 0.1597 1.2263 0.061 Uiso 1 1 calc R . .
C12 C 0.6131(2) 0.2099(2) 1.1168(2) 0.0500(7) Uani 1 1 d . . .
H12 H 0.5648 0.2126 1.1697 0.060 Uiso 1 1 calc R . .
C13 C 0.60001(17) 0.23808(18) 1.0061(2) 0.0404(6) Uani 1 1 d . . .
H13 H 0.5424 0.2606 0.9810 0.048 Uiso 1 1 calc R . .
C14 C 0.59404(15) 0.12913(18) 0.7129(2) 0.0402(6) Uani 1 1 d . . .
H14A H 0.6381 0.0919 0.7604 0.048 Uiso 1 1 calc R . .
H14B H 0.6185 0.1329 0.6350 0.048 Uiso 1 1 calc R . .
C15 C 0.50512(18) 0.07255(19) 0.7116(2) 0.0429(6) Uani 1 1 d . . .
H15A H 0.4649 0.1018 0.6531 0.052 Uiso 1 1 calc R . .
H15B H 0.5158 0.0004 0.6927 0.052 Uiso 1 1 calc R . .
C16 C 0.37578(16) 0.0225(2) 0.8289(2) 0.0471(6) Uani 1 1 d . . .
H16A H 0.3889 -0.0503 0.8170 0.056 Uiso 1 1 calc R . .
H16B H 0.3360 0.0453 0.7665 0.056 Uiso 1 1 calc R . .
C17 C 0.32734(16) 0.03542(17) 0.9393(2) 0.0396(6) Uani 1 1 d . . .
C18 C 0.3250(2) 0.09908(19) 1.1175(2) 0.0500(7) Uani 1 1 d . . .
H18 H 0.3542 0.1356 1.1765 0.060 Uiso 1 1 calc R . .
C19 C 0.2406(2) 0.0610(2) 1.1381(3) 0.0562(8) Uani 1 1 d . . .
H19 H 0.2116 0.0727 1.2088 0.067 Uiso 1 1 calc R . .
C20 C 0.1986(2) 0.0059(2) 1.0551(3) 0.0627(8) Uani 1 1 d . . .
H20 H 0.1406 -0.0230 1.0677 0.075 Uiso 1 1 calc R . .
C21 C 0.24209(18) -0.0068(2) 0.9528(3) 0.0525(7) Uani 1 1 d . . .
H21 H 0.2144 -0.0437 0.8929 0.063 Uiso 1 1 calc R . .
F3A F 0.34021(17) 0.2550(3) 0.5201(3) 0.1195(13) Uani 0.887(3) 1 d P A 1
F1A F 0.26262(15) 0.1876(2) 0.3922(2) 0.0913(9) Uani 0.887(3) 1 d P A 1
F2A F 0.2765(2) 0.1157(3) 0.5501(3) 0.1212(13) Uani 0.887(3) 1 d P A 1
F1B F 0.3027(13) 0.251(2) 0.4232(17) 0.0913(9) Uani 0.113(3) 1 d P A 2
F2B F 0.2534(19) 0.115(2) 0.462(3) 0.1212(13) Uani 0.113(3) 1 d P A 2
F3B F 0.3269(17) 0.180(3) 0.575(3) 0.1195(13) Uani 0.113(3) 1 d P A 2
C96 C 0.3222(2) 0.1682(2) 0.4722(3) 0.0565(7) Uani 1 1 d . . .
C97 C 0.40594(18) 0.11391(19) 0.4278(2) 0.0445(6) Uani 1 1 d . A .
O99 O 0.40915(14) 0.02359(15) 0.44766(19) 0.0652(6) Uani 1 1 d . . .
H99 H 0.4614 0.0081 0.4693 0.098 Uiso 1 1 calc R A .
O98 O 0.45978(13) 0.16713(14) 0.3731(2) 0.0651(6) Uani 1 1 d . . .

loop_
_atom_site_aniso_label
_atom_site_aniso_U_11
_atom_site_aniso_U_22
_atom_site_aniso_U_33
_atom_site_aniso_U_23
_atom_site_aniso_U_13
_atom_site_aniso_U_12
O1 0.0284(8) 0.0370(9) 0.0638(11) -0.0063(8) 0.0068(8) -0.0037(7)
O2 0.0693(13) 0.0374(10) 0.0770(14) 0.0017(10) 0.0273(11) -0.0090(9)
N1 0.0336(11) 0.0329(10) 0.0320(10) -0.0013(8) -0.0009(8) 0.0032(8)
N2 0.0388(10) 0.0385(10) 0.0349(10) -0.0131(9) 0.0017(9) -0.0072(8)
N3 0.0295(10) 0.0302(9) 0.0491(12) 0.0018(9) -0.0036(9) -0.0012(8)
N4 0.0415(12) 0.0409(11) 0.0402(11) -0.0029(10) -0.0003(10) 0.0026(9)
C1 0.0348(13) 0.0444(13) 0.0308(12) 0.0009(10) -0.0029(10) 0.0021(10)
C2 0.0316(12) 0.0375(12) 0.0337(12) 0.0020(9) -0.0061(10) 0.0049(10)
C3 0.0258(11) 0.0361(12) 0.0443(13) 0.0009(11) -0.0032(10) 0.0011(9)
C4 0.0320(12) 0.0401(13) 0.0455(14) 0.0011(11) 0.0066(11) 0.0010(10)
C5 0.0412(13) 0.0322(12) 0.0474(15) 0.0008(10) 0.0036(12) 0.0068(10)
C6 0.0430(14) 0.0339(12) 0.0470(15) 0.0069(10) 0.0037(11) 0.0020(11)
C7 0.0385(14) 0.0405(13) 0.0395(13) 0.0087(11) 0.0075(11) 0.0039(10)
C8 0.0277(11) 0.0425(13) 0.0397(13) 0.0053(10) 0.0037(10) 0.0017(10)
C9 0.0269(11) 0.0262(10) 0.0432(13) -0.0027(9) 0.0000(10) -0.0039(9)
C10 0.0471(15) 0.0379(13) 0.0508(17) 0.0071(12) -0.0117(14) -0.0019(11)
C11 0.068(2) 0.0472(15) 0.0380(14) 0.0084(12) -0.0059(14) -0.0171(13)
C12 0.0578(18) 0.0495(15) 0.0426(15) 0.0014(12) 0.0126(13) -0.0212(13)
C13 0.0314(12) 0.0442(13) 0.0455(15) -0.0026(11) 0.0038(11) -0.0031(10)
C14 0.0411(14) 0.0414(13) 0.0381(14) -0.0049(11) 0.0078(11) 0.0060(10)
C15 0.0495(15) 0.0405(13) 0.0389(14) -0.0111(10) 0.0058(12) 0.0007(11)
C16 0.0408(14) 0.0515(15) 0.0489(15) -0.0089(13) -0.0054(13) -0.0118(11)
C17 0.0378(13) 0.0317(11) 0.0492(14) 0.0004(11) -0.0028(11) 0.0027(10)
C18 0.0603(19) 0.0424(14) 0.0475(16) 0.0042(12) 0.0020(14) 0.0125(13)
C19 0.068(2) 0.0419(14) 0.0590(17) 0.0093(13) 0.0223(15) 0.0122(14)
C20 0.0474(17) 0.0494(17) 0.091(2) 0.0087(15) 0.0189(17) 0.0007(13)
C21 0.0448(15) 0.0468(15) 0.0659(19) -0.0005(14) 0.0026(15) -0.0041(12)
F3A 0.0808(17) 0.098(2) 0.180(3) -0.094(2) -0.0294(19) 0.0309(17)
F1A 0.0562(13) 0.143(2) 0.0751(16) -0.0135(16) -0.0247(12) 0.0310(15)
F2A 0.125(2) 0.124(2) 0.115(3) 0.047(2) 0.069(2) 0.055(2)
F1B 0.0562(13) 0.143(2) 0.0751(16) -0.0135(16) -0.0247(12) 0.0310(15)
F2B 0.125(2) 0.124(2) 0.115(3) 0.047(2) 0.069(2) 0.055(2)
F3B 0.0808(17) 0.098(2) 0.180(3) -0.094(2) -0.0294(19) 0.0309(17)
C96 0.0569(18) 0.0618(18) 0.0507(17) -0.0076(15) -0.0062(16) 0.0103(15)
C97 0.0558(16) 0.0396(14) 0.0381(13) -0.0036(11) -0.0107(12) 0.0066(12)
O99 0.0701(14) 0.0513(12) 0.0742(14) 0.0078(10) 0.0115(11) 0.0178(10)
O98 0.0565(11) 0.0492(12) 0.0896(15) 0.0069(11) 0.0049(12) 0.0027(9)

loop_
_atom_type_symbol
_atom_type_description
_atom_type_scat_dispersion_real
_atom_type_scat_dispersion_imag
_atom_type_scat_source
C C 0.0033 0.0016 'International Tables Vol C Tables 4.2.6.8 and 6.1.1.4'
H H 0.0000 0.0000 'International Tables Vol C Tables 4.2.6.8 and 6.1.1.4'
N N 0.0061 0.0033 'International Tables Vol C Tables 4.2.6.8 and 6.1.1.4'
O O 0.0106 0.0060 'International Tables Vol C Tables 4.2.6.8 and 6.1.1.4'
F F 0.0171 0.0103 'International Tables Vol C Tables 4.2.6.8 and 6.1.1.4'

loop_
_geom_angle_atom_site_label_1
_geom_angle_atom_site_label_2
_geom_angle_atom_site_label_3
_geom_angle
C8 N1 C1 112.86(17)
C8 N1 C14 111.89(18)
C14 N1 C1 113.07(18)
C16 N2 C15 111.46(18)
C10 N3 C9 118.5(2)
C17 N4 C18 117.1(2)
N1 C1 C2 109.70(19)
C3 C2 C1 120.4(2)
C7 C2 C1 120.7(2)
C7 C2 C3 118.7(2)
O1 C3 C2 117.9(2)
O1 C3 C4 123.3(2)
C4 C3 C2 118.8(2)
C5 C4 C3 121.7(2)
C4 C5 C6 119.7(2)
O2 C6 C5 123.4(2)
O2 C6 C7 117.5(2)
C7 C6 C5 119.1(2)
C6 C7 C2 121.9(2)
N1 C8 C9 111.61(18)
N3 C9 C8 117.1(2)
N3 C9 C13 121.6(2)
C13 C9 C8 121.2(2)
N3 C10 C11 122.7(2)
C10 C11 C12 119.5(2)
C11 C12 C13 118.7(3)
C12 C13 C9 118.9(2)
N1 C14 C15 110.70(18)
N2 C15 C14 109.51(19)
N2 C16 C17 112.35(19)
N4 C17 C16 117.5(2)
N4 C17 C21 123.2(3)
C21 C17 C16 119.3(2)
N4 C18 C19 123.8(3)
C18 C19 C20 118.8(3)
C19 C20 C21 118.6(3)
C20 C21 C17 118.4(3)
F3A C96 F1A 106.1(3)
F3A C96 F2A 105.1(3)
F3A C96 C97 113.3(3)
F1A C96 F2A 104.8(3)
F1A C96 C97 113.0(2)
F2A C96 C97 113.8(3)
F1B C96 F3A 59.1(11)
F1B C96 F1A 49.9(11)
F1B C96 F2A 130.2(9)
F1B C96 C97 115.7(9)
F2B C96 F3A 135.0(11)
F2B C96 F1A 59.3(14)
F2B C96 F2A 50.3(15)
F2B C96 F1B 104.8(16)
F2B C96 C97 111.5(11)
F3B C96 F3A 56.2(17)
F3B C96 F1A 136.2(11)
F3B C96 F2A 54.3(17)
F3B C96 F1B 110.4(17)
F3B C96 F2B 103(2)
F3B C96 C97 110.8(11)
O99 C97 C96 115.2(3)
O99 C97 O98 129.0(3)
O98 C97 C96 115.7(2)

loop_
_geom_bond_atom_site_label_1
_geom_bond_atom_site_label_2
_geom_bond_distance
O1 C3 1.372(3)
O2 C6 1.376(3)
N1 C1 1.473(3)
N1 C8 1.454(3)
N1 C14 1.463(3)
N2 C15 1.486(3)
N2 C16 1.482(3)
N3 C9 1.334(3)
N3 C10 1.333(3)
N4 C17 1.323(3)
N4 C18 1.331(3)
C1 C2 1.508(3)
C2 C3 1.396(3)
C2 C7 1.390(3)
C3 C4 1.387(3)
C4 C5 1.377(3)
C5 C6 1.380(3)
C6 C7 1.378(3)
C8 C9 1.501(3)
C9 C13 1.394(3)
C10 C11 1.364(4)
C11 C12 1.371(4)
C12 C13 1.372(4)
C14 C15 1.513(4)
C16 C17 1.497(4)
C17 C21 1.388(4)
C18 C19 1.368(4)
C19 C20 1.370(4)
C20 C21 1.378(4)
F3A C96 1.304(4)
F1A C96 1.316(4)
F2A C96 1.335(4)
F1B C96 1.27(2)
F2B C96 1.24(3)
F3B C96 1.22(3)
C96 C97 1.524(4)
C97 O99 1.216(3)
C97 O98 1.243(3)
